data_7012108
loop_
_publ_author_name
'Malandrino, Graziella'
'Borz\`i, Anna M.'
'Castelli, Francesco'
'Fragal\`a, Ignazio L.'
'Dastr\`u, Walter'
'Gobetto, Roberto'
'Rossi, Patrizia'
'Dapporto, Paolo'

_publ_section_title
;
 Synthesis, crystal structure and mass transport properties of novel
 thallium ion precursors for MOCVD applications
;
_journal_issue 3
_journal_name_full 'Dalton Transactions'
_journal_page_first 369
_journal_paper_doi 10.1039/b207470b
_journal_year 2003
_chemical_formula_moiety '(Tl+),(C5 H1 O2 F6 -1), C6 H14 O3'
_chemical_formula_sum 'C11 H15 F6 O5 Tl'
_chemical_formula_weight 545.60
_chemical_name_common Tl(hfa)xdiglyme
_chemical_name_systematic
;
?
;
_space_group_IT_number 62
_symmetry_cell_setting orthorhombic
_symmetry_space_group_name_Hall '-P 2c 2n'
_symmetry_space_group_name_H-M 'P n a m'
_atom_sites_solution_hydrogens geom
_atom_sites_solution_primary direct
_atom_sites_solution_secondary difmap
_audit_creation_method SHELXL-97
_cell_angle_alpha 90.00
_cell_angle_beta 90.00
_cell_angle_gamma 90.00
_cell_formula_units_Z 4
_cell_length_a 8.389(2)
_cell_length_b 10.537(2)
_cell_length_c 18.202(4)
_cell_measurement_temperature 200
_cell_volume 1609.0(6)
_computing_cell_refinement SMART
_computing_data_collection SMART
_computing_data_reduction SAINT
_computing_molecular_graphics 'ORTEP-3 (Farrugia, 1997)'
_computing_publication_material 'PARST-97 (Nardelli, 1997)'
_computing_structure_refinement 'SHELXL-97 (Sheldrick, 1997)'
_computing_structure_solution 'SIR-97 (Altomare, 1990)'
_diffrn_ambient_temperature 293(2)
_diffrn_measured_fraction_theta_full 0.976
_diffrn_measured_fraction_theta_max 0.976
_diffrn_measurement_device_type 'Siemens/SMART CCD'
_diffrn_radiation_monochromator 'Gobel mirrors'
_diffrn_radiation_source 'Siemens Cu rotating anode'
_diffrn_radiation_type CuK\a
_diffrn_radiation_wavelength 1.54180
_diffrn_reflns_av_R_equivalents 0.0899
_diffrn_reflns_av_sigmaI/netI 0.0658
_diffrn_reflns_limit_h_max 7
_diffrn_reflns_limit_h_min -8
_diffrn_reflns_limit_k_max 8
_diffrn_reflns_limit_k_min -11
_diffrn_reflns_limit_l_max 19
_diffrn_reflns_limit_l_min -10
_diffrn_reflns_number 4640
_diffrn_reflns_theta_full 56.27
_diffrn_reflns_theta_max 56.27
_diffrn_reflns_theta_min 4.85
_exptl_absorpt_coefficient_mu 20.114
_exptl_absorpt_correction_T_max 5.74E-06
_exptl_absorpt_correction_T_min 2.81E-07
_exptl_absorpt_correction_type 'SADABS; SHELDRICK'
_exptl_crystal_colour colourless
_exptl_crystal_density_diffrn 2.252
_exptl_crystal_density_method 'not measured'
_exptl_crystal_description parallelepiped
_exptl_crystal_F_000 1024
_exptl_crystal_size_max 0.75
_exptl_crystal_size_mid 0.70
_exptl_crystal_size_min 0.60
_refine_diff_density_max 2.352
_refine_diff_density_min -4.357
_refine_diff_density_rms 0.372
_refine_ls_extinction_method none
_refine_ls_goodness_of_fit_ref 1.078
_refine_ls_hydrogen_treatment mixed
_refine_ls_matrix_type full
_refine_ls_number_parameters 111
_refine_ls_number_reflns 1077
_refine_ls_number_restraints 0
_refine_ls_restrained_S_all 1.078
_refine_ls_R_factor_all 0.0786
_refine_ls_R_factor_gt 0.0757
_refine_ls_shift/su_max 0.000
_refine_ls_shift/su_mean 0.000
_refine_ls_structure_factor_coef Fsqd
_refine_ls_weighting_details 'calc w==1/[\s^2^(Fo^2^)+(0.1478P)^2^+0.0000P] where P==(Fo^2^+2Fc^2^)/3'
_refine_ls_weighting_scheme calc
_refine_ls_wR_factor_gt 0.1771
_refine_ls_wR_factor_ref 0.1807
_reflns_number_gt 987
_reflns_number_total 1077
_reflns_threshold_expression >2sigma(I)
_cod_data_source_file b207470b.txt
_cod_data_source_block Tl(hfa)xdiglyme
_cod_original_sg_symbol_H-M Pnam
_cod_original_formula_sum 'C11 H15 F6 O5 Tl1'
_cod_database_code 7012108

loop_
_symmetry_equiv_pos_as_xyz
'x, y, z'
'-x, -y, z+1/2'
'x+1/2, -y+1/2, -z+1/2'
'-x+1/2, y+1/2, -z'
'-x, -y, -z'
'x, y, -z-1/2'
'-x-1/2, y-1/2, z-1/2'
'x-1/2, -y-1/2, z'

loop_
_atom_site_label
_atom_site_type_symbol
_atom_site_fract_x
_atom_site_fract_y
_atom_site_fract_z
_atom_site_U_iso_or_equiv
_atom_site_adp_type
_atom_site_occupancy
_atom_site_symmetry_multiplicity
_atom_site_calc_flag
_atom_site_refinement_flags
_atom_site_disorder_assembly
_atom_site_disorder_group
Tl1 Tl 1.10310(9) 0.27984(5) 0.7500 0.0497(5) Uani 1 2 d S . .
F1 F 0.8330(12) -0.0179(8) 0.5538(4) 0.078(2) Uani 1 1 d . . .
F2 F 0.9845(14) -0.1521(10) 0.6031(6) 0.100(3) Uani 1 1 d . . .
F3 F 0.7372(13) -0.1643(9) 0.6185(5) 0.085(2) Uani 1 1 d . . .
O1 O 0.9292(11) 0.1095(9) 0.6709(5) 0.061(2) Uani 1 1 d . . .
O2 O 0.8478(15) 0.4597(11) 0.7500 0.050(3) Uani 1 2 d S . .
O3 O 0.9991(13) 0.4015(8) 0.8876(5) 0.067(2) Uani 1 1 d . . .
C1 C 0.844(3) -0.0576(17) 0.7500 0.057(4) Uani 1 2 d S . .
C2 C 0.8760(15) -0.0009(13) 0.6816(8) 0.050(3) Uani 1 1 d . . .
C3 C 0.8542(18) -0.0841(13) 0.6138(7) 0.056(3) Uani 1 1 d . . .
C4 C 0.8406(19) 0.5350(13) 0.8142(8) 0.061(3) Uani 1 1 d . . .
H4A H 0.7420 0.5831 0.8148 0.064(14) Uiso 1 1 calc R . .
H4B H 0.9289 0.5944 0.8149 0.064(14) Uiso 1 1 calc R . .
C5 C 0.8486(17) 0.4498(14) 0.8809(7) 0.060(3) Uani 1 1 d . . .
H5A H 0.8214 0.4979 0.9246 0.064(14) Uiso 1 1 calc R . .
H5B H 0.7725 0.3811 0.8758 0.064(14) Uiso 1 1 calc R . .
C6 C 1.017(2) 0.3255(12) 0.9521(7) 0.072(4) Uani 1 1 d . . .
H6A H 1.0026 0.3776 0.9949 0.064(14) Uiso 1 1 calc R . .
H6B H 1.1218 0.2889 0.9529 0.064(14) Uiso 1 1 calc R . .
H6C H 0.9387 0.2591 0.9519 0.064(14) Uiso 1 1 calc R . .
H1C H 0.7499 -0.1320 0.7500 0.064(14) Uiso 1 2 calc SR . .

loop_
_atom_site_aniso_label
_atom_site_aniso_U_11
_atom_site_aniso_U_22
_atom_site_aniso_U_33
_atom_site_aniso_U_23
_atom_site_aniso_U_13
_atom_site_aniso_U_12
Tl1 0.0683(8) 0.0392(7) 0.0415(7) 0.000 0.000 -0.0006(3)
F1 0.120(6) 0.069(5) 0.045(4) -0.004(4) -0.014(4) -0.005(5)
F2 0.110(8) 0.103(7) 0.088(6) -0.043(6) -0.026(6) 0.038(7)
F3 0.111(7) 0.073(5) 0.071(5) -0.015(4) -0.009(5) -0.026(6)
O1 0.090(6) 0.047(5) 0.045(5) 0.005(4) 0.004(4) -0.011(4)
O2 0.066(7) 0.045(6) 0.040(6) 0.000 0.000 0.007(6)
O3 0.094(7) 0.048(4) 0.060(5) 0.000(4) -0.002(5) 0.007(5)
C1 0.081(12) 0.039(9) 0.052(10) 0.000 0.000 -0.016(10)
C2 0.066(7) 0.032(6) 0.053(8) 0.001(5) 0.005(5) 0.005(6)
C3 0.076(9) 0.043(7) 0.050(7) -0.003(6) -0.008(6) 0.003(8)
C4 0.075(9) 0.057(8) 0.051(7) -0.010(6) 0.000(7) 0.005(8)
C5 0.061(9) 0.065(8) 0.055(8) -0.016(7) 0.013(6) -0.009(8)
C6 0.123(13) 0.040(6) 0.052(7) 0.009(6) -0.007(8) -0.008(9)

loop_
_atom_type_symbol
_atom_type_description
_atom_type_scat_dispersion_real
_atom_type_scat_dispersion_imag
_atom_type_scat_source
C C 0.0181 0.0091 'International Tables Vol C Tables 4.2.6.8 and 6.1.1.4'
H H 0.0000 0.0000 'International Tables Vol C Tables 4.2.6.8 and 6.1.1.4'
O O 0.0492 0.0322 'International Tables Vol C Tables 4.2.6.8 and 6.1.1.4'
F F 0.0727 0.0534 'International Tables Vol C Tables 4.2.6.8 and 6.1.1.4'
Tl Tl -4.1627 8.0900 'International Tables Vol C Tables 4.2.6.8 and 6.1.1.4'

loop_
_geom_angle_atom_site_label_1
_geom_angle_atom_site_label_2
_geom_angle_atom_site_label_3
_geom_angle
_geom_angle_site_symmetry_1
_geom_angle_site_symmetry_3
_geom_angle_publ_flag
O1 Tl1 O1 63.8(3) . 6_557 ?
O1 Tl1 O2 92.0(2) . . ?
O1 Tl1 O2 92.0(2) 6_557 . ?
O1 Tl1 O3 125.3(3) . . ?
O1 Tl1 O3 71.3(3) 6_557 . ?
O2 Tl1 O3 59.3(2) . . ?
O1 Tl1 O3 125.3(3) 6_557 6_557 ?
O1 Tl1 O3 71.3(3) . 6_557 ?
O2 Tl1 O3 59.3(2) . 6_557 ?
O3 Tl1 O3 117.5(2) . 6_557 ?
O1 Tl1 O2 80.0(2) . 3_556 ?
O1 Tl1 O2 80.0(2) 6_557 3_556 ?
O2 Tl1 O2 170.6(3) . 3_556 ?
O3 Tl1 O2 121.6(2) . 3_556 ?
O3 Tl1 O2 121.6(2) 6_557 3_556 ?
O1 Tl1 O1 155.0(3) . 3_556 ?
O1 Tl1 O1 116.4(3) 6_557 3_556 ?
O2 Tl1 O1 112.7(2) . 3_556 ?
O3 Tl1 O1 73.8(2) . 3_556 ?
O3 Tl1 O1 117.5(2) 6_557 3_556 ?
O2 Tl1 O1 75.6(2) 3_556 3_556 ?
O1 Tl1 O1 116.4(3) . 8_665 ?
O1 Tl1 O1 155.0(3) 6_557 8_665 ?
O2 Tl1 O1 112.7(2) . 8_665 ?
O3 Tl1 O1 117.5(2) . 8_665 ?
O3 Tl1 O1 73.8(2) 6_557 8_665 ?
O2 Tl1 O1 75.6(2) 3_556 8_665 ?
O1 Tl1 O1 51.7(3) 3_556 8_665 ?
C2 O1 Tl1 135.7(10) . . ?
C4 O2 C4 111.5(15) . 6_557 ?
C5 O3 C6 112.3(12) . . ?
C2 C1 C2 124.4(17) 6_557 . ?
O1 C2 C1 126.6(14) . . ?
O1 C2 C3 116.6(13) . . ?
C1 C2 C3 116.7(12) . . ?
F3 C3 F1 107.5(11) . . ?
F3 C3 F2 106.4(11) . . ?
F1 C3 F2 106.2(12) . . ?
F3 C3 C2 114.2(12) . . ?
F1 C3 C2 112.7(11) . . ?
F2 C3 C2 109.4(11) . . ?
O2 C4 C5 109.2(11) . . ?
O3 C5 C4 109.5(11) . . ?

loop_
_geom_bond_atom_site_label_1
_geom_bond_atom_site_label_2
_geom_bond_distance
_geom_bond_site_symmetry_2
_geom_bond_publ_flag
Tl1 O1 2.725(9) . ?
Tl1 O1 2.725(9) 6_557 ?
Tl1 O2 2.86(1) . ?
Tl1 O3 2.945(9) . ?
Tl1 O3 2.945(9) 6_557 ?
Tl1 O2 3.25(1) 3_556 ?
Tl1 O1 3.304(9) 3_556 ?
Tl1 O1 3.304(9) 8_665 ?
F1 C3 1.307(16) . ?
F2 C3 1.321(18) . ?
F3 C3 1.299(17) . ?
O1 C2 1.261(18) . ?
O2 C4 1.413(15) . ?
O2 C4 1.413(15) 6_557 ?
O3 C5 1.367(18) . ?
O3 C6 1.429(16) . ?
C1 C2 1.408(17) 6_557 ?
C1 C2 1.408(17) . ?
C2 C3 1.52(2) . ?
C4 C5 1.51(2) . ?
